data_1507356
loop_
_publ_author_name
'Chao, Wenchun'
'Waldman, Jacob H.'
'Weinreb, Steven M.'

_publ_section_title
;
 Studies of intramolecular cyclizations of N-acyliminium ions derived from
 acyclic ketones: unanticipated stereochemical and structural results.
;
_journal_issue 16
_journal_name_full 'Organic letters'
_journal_page_first 2915
_journal_page_last 2918
_journal_paper_doi 10.1021/ol035046m
_journal_volume 5
_journal_year 2003
_chemical_formula_sum 'C15 H21 N O2'
_chemical_formula_weight 247.33
_chemical_name_systematic
;
 ?
;
_space_group_IT_number 14
_symmetry_cell_setting monoclinic
_symmetry_space_group_name_Hall '-P 2ybc'
_symmetry_space_group_name_H-M 'P 1 21/c 1'
_atom_sites_solution_hydrogens geom
_atom_sites_solution_primary direct
_atom_sites_solution_secondary difmap
_audit_creation_method SHELXL-97
_cell_angle_alpha 90.00
_cell_angle_beta 100.3540(10)
_cell_angle_gamma 90.00
_cell_formula_units_Z 4
_cell_length_a 9.3985(8)
_cell_length_b 10.7275(9)
_cell_length_c 13.8300(12)
_cell_measurement_temperature 98(2)
_cell_volume 1371.7(2)
_computing_cell_refinement 'Bruker SMART'
_computing_data_collection 'Bruker SMART'
_computing_data_reduction 'Bruker SAINT'
_computing_molecular_graphics 'Bruker SHELXTL'
_computing_publication_material 'Bruker SHELXTL'
_computing_structure_refinement 'SHELXL-97 (Sheldrick, 1997)'
_computing_structure_solution 'SHELXS-97 (Sheldrick, 1990)'
_diffrn_ambient_temperature 98(2)
_diffrn_measured_fraction_theta_full 0.984
_diffrn_measured_fraction_theta_max 0.984
_diffrn_measurement_device_type 'CCD area detector'
_diffrn_measurement_method 'omega scans'
_diffrn_radiation_monochromator graphite
_diffrn_radiation_source 'fine-focus sealed tube'
_diffrn_radiation_type MoK\a
_diffrn_radiation_wavelength 0.71073
_diffrn_reflns_av_R_equivalents 0.0222
_diffrn_reflns_av_sigmaI/netI 0.0195
_diffrn_reflns_limit_h_max 12
_diffrn_reflns_limit_h_min -12
_diffrn_reflns_limit_k_max 14
_diffrn_reflns_limit_k_min -13
_diffrn_reflns_limit_l_max 18
_diffrn_reflns_limit_l_min -18
_diffrn_reflns_number 12177
_diffrn_reflns_theta_full 28.00
_diffrn_reflns_theta_max 28.00
_diffrn_reflns_theta_min 2.20
_exptl_absorpt_coefficient_mu 0.079
_exptl_absorpt_correction_type none
_exptl_crystal_colour clear
_exptl_crystal_density_diffrn 1.198
_exptl_crystal_density_meas 0
_exptl_crystal_density_method 'not measured'
_exptl_crystal_description Brick
_exptl_crystal_F_000 536
_exptl_crystal_size_max 0.50
_exptl_crystal_size_mid 0.25
_exptl_crystal_size_min 0.20
_refine_diff_density_max 0.450
_refine_diff_density_min -0.180
_refine_diff_density_rms 0.050
_refine_ls_extinction_method none
_refine_ls_goodness_of_fit_ref 1.044
_refine_ls_hydrogen_treatment mixed
_refine_ls_matrix_type full
_refine_ls_number_parameters 169
_refine_ls_number_reflns 3257
_refine_ls_number_restraints 0
_refine_ls_restrained_S_all 1.044
_refine_ls_R_factor_all 0.0521
_refine_ls_R_factor_gt 0.0460
_refine_ls_shift/su_max 0.459
_refine_ls_shift/su_mean 0.083
_refine_ls_structure_factor_coef Fsqd
_refine_ls_weighting_details 'calc w=1/[\s^2^(Fo^2^)+(0.0626P)^2^+0.5466P] where P=(Fo^2^+2Fc^2^)/3'
_refine_ls_weighting_scheme calc
_refine_ls_wR_factor_gt 0.1160
_refine_ls_wR_factor_ref 0.1205
_reflns_number_gt 2866
_reflns_number_total 3257
_reflns_threshold_expression >2sigma(I)
_cod_data_source_file ol035046msi20030704_101418.cif
_cod_data_source_block jhw03
_cod_depositor_comments
;
The following automatic conversions were performed:

'_symmetry_cell_setting' value 'Monoclinic' changed to 'monoclinic'
according to /home/saulius/struct/CIF-dictionaries/cif_core.dic
dictionary named 'cif_core.dic' version 2.4.1 from 2010-06-29.

Automatic conversion script
Id: cif_fix_values 1715 2011-07-08 13:25:40Z adriana 
;
_cod_original_sg_symbol_H-M P2(1)/c
_cod_database_code 1507356

loop_
_symmetry_equiv_pos_as_xyz
'x, y, z'
'-x, y+1/2, -z+1/2'
'-x, -y, -z'
'x, -y-1/2, z-1/2'

loop_
_atom_site_label
_atom_site_type_symbol
_atom_site_fract_x
_atom_site_fract_y
_atom_site_fract_z
_atom_site_U_iso_or_equiv
_atom_site_adp_type
_atom_site_occupancy
_atom_site_symmetry_multiplicity
_atom_site_calc_flag
_atom_site_refinement_flags
O1 O 1.01888(10) 0.83483(8) 1.11432(6) 0.0215(2) Uani 1 1 d .
H1 H 0.9593 0.8073 1.1476 0.032 Uiso 1 1 calc R
O2 O 0.80843(9) 0.76199(8) 0.70917(6) 0.0212(2) Uani 1 1 d .
N1 N 0.91889(11) 0.90826(10) 0.81542(7) 0.0187(2) Uani 1 1 d .
C8 C 1.05212(13) 0.83702(11) 0.84720(8) 0.0182(2) Uani 1 1 d .
H8 H 1.0330 0.7483 0.8267 0.022 Uiso 1 1 calc R
C3 C 1.09605(12) 0.84040(11) 0.95959(8) 0.0178(2) Uani 1 1 d .
H3 H 1.1198 0.9290 0.9785 0.021 Uiso 1 1 calc R
C7 C 1.17441(13) 0.88588(12) 0.79794(9) 0.0218(3) Uani 1 1 d .
H7A H 1.1450 0.8804 0.7257 0.026 Uiso 1 1 calc R
H7B H 1.1931 0.9746 0.8155 0.026 Uiso 1 1 calc R
C10 C 0.80624(13) 0.86324(11) 0.75186(8) 0.0179(2) Uani 1 1 d .
C11 C 0.67156(13) 0.94119(11) 0.73498(9) 0.0188(2) Uani 1 1 d .
C2 C 0.97390(13) 0.79990(12) 1.01320(9) 0.0191(3) Uani 1 1 d .
H2 H 0.8849 0.8483 0.9856 0.023 Uiso 1 1 calc R
C4 C 1.23523(13) 0.76411(12) 0.99063(9) 0.0223(3) Uani 1 1 d .
H4A H 1.2651 0.7682 1.0629 0.027 Uiso 1 1 calc R
H4B H 1.2160 0.6757 0.9721 0.027 Uiso 1 1 calc R
C14 C 0.41608(14) 1.07897(12) 0.69829(10) 0.0247(3) Uani 1 1 d .
H14 H 0.3300 1.1272 0.6853 0.030 Uiso 1 1 calc R
C16 C 0.57810(14) 0.93107(12) 0.64469(9) 0.0218(3) Uani 1 1 d .
H16 H 0.6012 0.8763 0.5958 0.026 Uiso 1 1 calc R
C12 C 0.63418(13) 1.01851(12) 0.80762(9) 0.0217(3) Uani 1 1 d .
H12 H 0.6963 1.0246 0.8697 0.026 Uiso 1 1 calc R
C5 C 1.35767(14) 0.81300(13) 0.94183(10) 0.0250(3) Uani 1 1 d .
H5A H 1.3820 0.8994 0.9639 0.030 Uiso 1 1 calc R
H5B H 1.4449 0.7608 0.9616 0.030 Uiso 1 1 calc R
C13 C 0.50644(14) 1.08666(12) 0.78947(10) 0.0240(3) Uani 1 1 d .
H13 H 0.4808 1.1385 0.8394 0.029 Uiso 1 1 calc R
C6 C 1.31245(14) 0.81042(13) 0.83046(10) 0.0244(3) Uani 1 1 d .
H6A H 1.2961 0.7231 0.8080 0.029 Uiso 1 1 calc R
H6B H 1.3911 0.8453 0.7997 0.029 Uiso 1 1 calc R
C1 C 0.93780(15) 0.66143(13) 1.00417(10) 0.0265(3) Uani 1 1 d .
H1A H 1.0207 0.6129 1.0373 0.040 Uiso 1 1 calc R
H1B H 0.9158 0.6382 0.9346 0.040 Uiso 1 1 calc R
H1C H 0.8537 0.6442 1.0349 0.040 Uiso 1 1 calc R
C15 C 0.45173(14) 1.00062(13) 0.62602(10) 0.0248(3) Uani 1 1 d .
H15 H 0.3895 0.9948 0.5639 0.030 Uiso 1 1 calc R
H1D H 0.9193(18) 0.9855(18) 0.8358(12) 0.031(4) Uiso 1 1 d .

loop_
_atom_site_aniso_label
_atom_site_aniso_U_11
_atom_site_aniso_U_22
_atom_site_aniso_U_33
_atom_site_aniso_U_23
_atom_site_aniso_U_13
_atom_site_aniso_U_12
O1 0.0264(5) 0.0229(5) 0.0160(4) -0.0020(3) 0.0063(3) -0.0046(4)
O2 0.0208(4) 0.0226(4) 0.0205(4) -0.0052(3) 0.0046(3) -0.0002(3)
N1 0.0191(5) 0.0178(5) 0.0187(5) -0.0015(4) 0.0018(4) 0.0011(4)
C8 0.0180(6) 0.0192(6) 0.0171(5) -0.0007(4) 0.0026(4) 0.0015(4)
C3 0.0177(5) 0.0183(6) 0.0173(5) -0.0020(4) 0.0027(4) 0.0009(4)
C7 0.0220(6) 0.0251(6) 0.0192(6) -0.0005(5) 0.0060(5) 0.0003(5)
C10 0.0198(6) 0.0204(6) 0.0142(5) 0.0009(4) 0.0049(4) -0.0011(4)
C11 0.0178(5) 0.0194(6) 0.0190(6) 0.0004(4) 0.0034(4) -0.0016(4)
C2 0.0202(6) 0.0208(6) 0.0165(6) -0.0012(4) 0.0038(4) -0.0012(4)
C4 0.0212(6) 0.0239(6) 0.0210(6) -0.0008(5) 0.0019(5) 0.0034(5)
C14 0.0184(6) 0.0249(6) 0.0306(7) 0.0038(5) 0.0037(5) 0.0022(5)
C16 0.0221(6) 0.0249(6) 0.0181(6) -0.0014(5) 0.0032(5) -0.0006(5)
C12 0.0217(6) 0.0231(6) 0.0199(6) -0.0024(5) 0.0026(5) -0.0021(5)
C5 0.0189(6) 0.0289(7) 0.0269(7) -0.0013(5) 0.0033(5) 0.0032(5)
C13 0.0230(6) 0.0225(6) 0.0274(6) -0.0026(5) 0.0072(5) -0.0001(5)
C6 0.0215(6) 0.0270(7) 0.0263(7) -0.0034(5) 0.0090(5) 0.0016(5)
C1 0.0323(7) 0.0241(7) 0.0239(6) -0.0038(5) 0.0071(5) -0.0080(5)
C15 0.0218(6) 0.0306(7) 0.0207(6) 0.0029(5) -0.0001(5) -0.0006(5)

loop_
_atom_type_symbol
_atom_type_description
_atom_type_scat_dispersion_real
_atom_type_scat_dispersion_imag
_atom_type_scat_source
C C 0.0033 0.0016 'International Tables Vol C Tables 4.2.6.8 and 6.1.1.4'
H H 0.0000 0.0000 'International Tables Vol C Tables 4.2.6.8 and 6.1.1.4'
N N 0.0061 0.0033 'International Tables Vol C Tables 4.2.6.8 and 6.1.1.4'
O O 0.0106 0.0060 'International Tables Vol C Tables 4.2.6.8 and 6.1.1.4'

loop_
_geom_angle_atom_site_label_1
_geom_angle_atom_site_label_2
_geom_angle_atom_site_label_3
_geom_angle
C10 N1 C8 122.76(10)
N1 C8 C7 110.96(10)
N1 C8 C3 110.56(9)
C7 C8 C3 110.84(10)
C8 C3 C2 113.17(10)
C8 C3 C4 109.31(9)
C2 C3 C4 112.74(10)
C6 C7 C8 110.72(10)
O2 C10 N1 123.40(11)
O2 C10 C11 120.05(11)
N1 C10 C11 116.54(11)
C12 C11 C16 119.40(11)
C12 C11 C10 122.27(11)
C16 C11 C10 118.27(11)
O1 C2 C1 110.88(10)
O1 C2 C3 106.34(9)
C1 C2 C3 114.25(10)
C5 C4 C3 111.38(10)
C13 C14 C15 120.03(12)
C15 C16 C11 120.32(12)
C13 C12 C11 120.26(12)
C6 C5 C4 110.19(11)
C12 C13 C14 119.98(12)
C5 C6 C7 110.87(10)
C16 C15 C14 119.98(12)

loop_
_geom_bond_atom_site_label_1
_geom_bond_atom_site_label_2
_geom_bond_distance
O1 C2 1.4361(14)
O2 C10 1.2382(15)
N1 C10 1.3387(16)
N1 C8 1.4653(15)
C8 C7 1.5301(17)
C8 C3 1.5352(16)
C3 C2 1.5370(16)
C3 C4 1.5373(17)
C7 C6 1.5268(17)
C10 C11 1.4999(17)
C11 C12 1.3954(17)
C11 C16 1.3959(17)
C2 C1 1.5237(18)
C4 C5 1.5276(19)
C14 C13 1.3904(19)
C14 C15 1.3922(19)
C16 C15 1.3869(18)
C12 C13 1.3895(18)
C5 C6 1.5227(18)
